data_2219231
loop_
_publ_author_name
'Deng, Ji-Hua'
'Xiong, Zhi-Xing'
'Yi, Yan-Ping'
'Yuan, Lin'
'Guo, Hui-Rui'
'Guo, Meng-Ping'
'Liu, Lin'

_publ_section_title
;Diaquabis(8-chloro-1,3-dimethyl-2,6-dioxo-1,2,3,6-tetrahydro-7<i>H</i>-purinato-\k<i>N</i>^7^)copper(II)
 dihydrate
;
_journal_coeditor_code BG2201
_journal_issue 9
_journal_name_full 'Acta Crystallographica Section E'
_journal_page_first m1159
_journal_page_last m1160
_journal_paper_doi 10.1107/S160053680802549X
_journal_volume 64
_journal_year 2008
_chemical_formula_iupac '[Cu (C7 H6 Cl1 N4 O2)2 (H2 O1)2], 2H2 O'
_chemical_formula_moiety 'C14 H16 Cl2 Cu N8 O6, 2(H2 O)'
_chemical_formula_sum 'C14 H20 Cl2 Cu N8 O8'
_chemical_formula_weight 562.82
_chemical_name_systematic
'Diaquabis(8-chloro-1,3-dimethyl-2,6-dioxo-1,2,3,6-tetrahydro-7H-purinato-\kN^7^)copper(II) dihydrate'
_space_group_IT_number 2
_symmetry_cell_setting triclinic
_symmetry_space_group_name_Hall '-P 1'
_symmetry_space_group_name_H-M 'P -1'
_atom_sites_solution_hydrogens geom
_atom_sites_solution_primary direct
_atom_sites_solution_secondary difmap
_audit_creation_method SHELXL-97
_cell_angle_alpha 67.999(2)
_cell_angle_beta 64.180(7)
_cell_angle_gamma 78.388(6)
_cell_formula_units_Z 1
_cell_length_a 8.377(5)
_cell_length_b 8.533(8)
_cell_length_c 8.830(3)
_cell_measurement_reflns_used 822
_cell_measurement_temperature 293(2)
_cell_measurement_theta_max 25.00
_cell_measurement_theta_min 2.58
_cell_volume 526.2(6)
_computing_cell_refinement 'SMART (Bruker, 2004)'
_computing_data_collection 'SMART (Bruker, 2004)'
_computing_data_reduction 'SAINT (Bruker, 2004)'
_computing_molecular_graphics 'SHELXTL (Sheldrick, 2008)'
_computing_publication_material 'SHELXTL (Sheldrick, 2008)'
_computing_structure_refinement 'SHELXL97 (Sheldrick, 2008)'
_computing_structure_solution 'SHELXS97 (Sheldrick, 2008)'
_diffrn_ambient_temperature 293(2)
_diffrn_measured_fraction_theta_full 0.990
_diffrn_measured_fraction_theta_max 0.990
_diffrn_measurement_device_type 'Bruker SMART CCD area-detector'
_diffrn_measurement_method '\f and \w'
_diffrn_radiation_monochromator graphite
_diffrn_radiation_source 'fine-focus sealed tube'
_diffrn_radiation_type MoK\a
_diffrn_radiation_wavelength 0.71073
_diffrn_reflns_av_R_equivalents 0.0988
_diffrn_reflns_av_sigmaI/netI 0.2560
_diffrn_reflns_limit_h_max 9
_diffrn_reflns_limit_h_min -9
_diffrn_reflns_limit_k_max 10
_diffrn_reflns_limit_k_min -8
_diffrn_reflns_limit_l_max 10
_diffrn_reflns_limit_l_min -10
_diffrn_reflns_number 3811
_diffrn_reflns_theta_full 25.00
_diffrn_reflns_theta_max 25.00
_diffrn_reflns_theta_min 2.58
_exptl_absorpt_coefficient_mu 1.354
_exptl_absorpt_correction_T_max 0.802
_exptl_absorpt_correction_T_min 0.685
_exptl_absorpt_correction_type multi-scan
_exptl_absorpt_process_details '(SADABS; Sheldrick, 1996)'
_exptl_crystal_colour green
_exptl_crystal_density_diffrn 1.776
_exptl_crystal_density_method 'not measured'
_exptl_crystal_description block
_exptl_crystal_F_000 287
_exptl_crystal_size_max 0.36
_exptl_crystal_size_mid 0.24
_exptl_crystal_size_min 0.16
_refine_diff_density_max 0.543
_refine_diff_density_min -0.659
_refine_ls_extinction_method none
_refine_ls_goodness_of_fit_ref 0.989
_refine_ls_hydrogen_treatment constr
_refine_ls_matrix_type full
_refine_ls_number_parameters 153
_refine_ls_number_reflns 1834
_refine_ls_number_restraints 19
_refine_ls_restrained_S_all 0.987
_refine_ls_R_factor_all 0.1680
_refine_ls_R_factor_gt 0.0582
_refine_ls_shift/su_max 0.004
_refine_ls_shift/su_mean 0.001
_refine_ls_structure_factor_coef Fsqd
_refine_ls_weighting_details w=1/[\s^2^(Fo^2^)]
_refine_ls_weighting_scheme calc
_refine_ls_wR_factor_gt 0.0780
_refine_ls_wR_factor_ref 0.1022
_reflns_number_gt 936
_reflns_number_total 1834
_reflns_threshold_expression I>2\s(I)
_cod_data_source_file bg2201.cif
_cod_data_source_block I
_cod_database_code 2219231
_cod_database_fobs_code 2219231

loop_
_symmetry_equiv_pos_as_xyz
'x, y, z'
'-x, -y, -z'

loop_
_atom_site_type_symbol
_atom_site_label
_atom_site_fract_x
_atom_site_fract_y
_atom_site_fract_z
_atom_site_U_iso_or_equiv
_atom_site_adp_type
_atom_site_calc_flag
_atom_site_refinement_flags
_atom_site_occupancy
Cu Cu1 0.5000 0.0000 1.0000 0.0214(5) Uani d S 1
N N1 0.5200(8) 0.0829(8) 0.7503(7) 0.0214(17) Uani d . 1
N N2 0.1993(8) 0.4308(7) 0.6697(7) 0.0203(16) Uani d . 1
N N3 0.4180(8) 0.3889(8) 0.4053(7) 0.0264(18) Uani d . 1
N N4 0.6338(8) 0.1570(8) 0.4472(8) 0.0245(18) Uani d . 1
O O1 0.1930(7) 0.2659(6) 0.9464(6) 0.0296(15) Uani d . 1
O O2 0.2040(6) 0.6046(6) 0.3965(6) 0.0210(13) Uani d U 1
O O3 0.6720(6) 0.1598(6) 0.9341(6) 0.0340(15) Uani d D 1
H H3A 0.7154 0.2029 0.8256 0.051 Uiso d R 1
H H3B 0.7376 0.1651 0.9815 0.051 Uiso d RD 1
O O4 0.8607(7) 0.0978(6) 0.1220(6) 0.0330(16) Uani d D 1
H H4A 0.9578 0.1413 0.0704 0.049 Uiso d RD 1
H H4B 0.7868 0.1226 0.2097 0.049 Uiso d RD 1
Cl Cl1 0.8042(3) -0.1040(3) 0.6122(3) 0.0308(6) Uani d . 1
C C1 0.4156(10) 0.2195(9) 0.6872(9) 0.0171(19) Uani d . 1
C C2 0.2692(10) 0.2944(9) 0.7842(10) 0.019(2) Uani d U 1
C C3 0.2719(10) 0.4812(9) 0.4827(9) 0.0142(18) Uani d U 1
C C4 0.4889(11) 0.2531(10) 0.5113(10) 0.022(2) Uani d U 1
C C5 0.6432(10) 0.0543(9) 0.6041(10) 0.019(2) Uani d . 1
C C6 0.0408(9) 0.5307(9) 0.7496(9) 0.021(2) Uani d U 1
H H6A 0.0759 0.6360 0.7389 0.032 Uiso calc R 1
H H6B -0.0203 0.4686 0.8731 0.032 Uiso calc R 1
H H6C -0.0367 0.5527 0.6890 0.032 Uiso calc R 1
C C7 0.4918(9) 0.4281(9) 0.2102(8) 0.020(2) Uani d U 1
H H7A 0.3980 0.4704 0.1685 0.030 Uiso calc R 1
H H7B 0.5465 0.3273 0.1809 0.030 Uiso calc R 1
H H7C 0.5788 0.5122 0.1544 0.030 Uiso calc R 1

loop_
_atom_site_aniso_label
_atom_site_aniso_U_11
_atom_site_aniso_U_22
_atom_site_aniso_U_33
_atom_site_aniso_U_12
_atom_site_aniso_U_13
_atom_site_aniso_U_23
Cu1 0.0267(10) 0.0224(10) 0.0140(9) -0.0032(8) -0.0113(8) 0.0001(7)
N1 0.019(4) 0.027(4) 0.017(4) -0.011(3) -0.010(3) 0.001(3)
N2 0.027(4) 0.021(4) 0.009(3) -0.004(3) -0.004(3) -0.003(3)
N3 0.030(5) 0.036(5) 0.011(4) -0.006(4) -0.004(3) -0.008(3)
N4 0.022(4) 0.033(4) 0.012(4) -0.006(3) -0.002(3) -0.003(3)
O1 0.036(4) 0.033(4) 0.014(3) -0.006(3) -0.007(3) -0.003(3)
O2 0.0205(16) 0.0215(16) 0.0201(15) 0.0010(9) -0.0110(10) -0.0035(10)
O3 0.052(4) 0.038(4) 0.013(3) -0.031(3) -0.015(3) 0.008(3)
O4 0.027(4) 0.050(4) 0.018(3) -0.005(3) -0.010(3) -0.004(3)
Cl1 0.0279(15) 0.0291(15) 0.0273(13) 0.0002(11) -0.0096(11) -0.0031(11)
C1 0.027(5) 0.014(5) 0.009(4) 0.002(4) -0.010(4) -0.002(3)
C2 0.019(2) 0.019(2) 0.019(2) -0.0004(10) -0.0083(12) -0.0056(11)
C3 0.014(2) 0.014(2) 0.014(2) 0.0005(10) -0.0066(12) -0.0031(11)
C4 0.022(2) 0.022(2) 0.022(2) -0.0005(10) -0.0092(12) -0.0064(12)
C5 0.011(5) 0.019(5) 0.028(5) -0.002(4) -0.002(4) -0.014(4)
C6 0.021(2) 0.021(2) 0.020(2) 0.0002(10) -0.0092(12) -0.0055(11)
C7 0.020(2) 0.020(2) 0.019(2) 0.0004(10) -0.0088(12) -0.0048(11)

loop_
_atom_type_symbol
_atom_type_description
_atom_type_scat_dispersion_real
_atom_type_scat_dispersion_imag
_atom_type_scat_source
C C 0.0033 0.0016 'International Tables Vol C Tables 4.2.6.8 and 6.1.1.4'
H H 0.0000 0.0000 'International Tables Vol C Tables 4.2.6.8 and 6.1.1.4'
N N 0.0061 0.0033 'International Tables Vol C Tables 4.2.6.8 and 6.1.1.4'
O O 0.0106 0.0060 'International Tables Vol C Tables 4.2.6.8 and 6.1.1.4'
Cl Cl 0.1484 0.1585 'International Tables Vol C Tables 4.2.6.8 and 6.1.1.4'
Cu Cu 0.3201 1.2651 'International Tables Vol C Tables 4.2.6.8 and 6.1.1.4'

loop_
_geom_angle_atom_site_label_1
_geom_angle_atom_site_label_2
_geom_angle_atom_site_label_3
_geom_angle_site_symmetry_1
_geom_angle_site_symmetry_3
_geom_angle
_geom_angle_publ_flag
O3 Cu1 O3 2_657 . 180.0(3) y
O3 Cu1 N1 2_657 . 90.5(2) y
O3 Cu1 N1 . . 89.5(2) y
O3 Cu1 N1 2_657 2_657 89.5(2) y
O3 Cu1 N1 . 2_657 90.5(2) y
N1 Cu1 N1 . 2_657 180.0000(10) y
C5 N1 C1 . . 104.1(6) ?
C5 N1 Cu1 . . 131.8(5) ?
C1 N1 Cu1 . . 122.9(5) ?
C3 N2 C2 . . 125.4(6) ?
C3 N2 C6 . . 115.4(6) ?
C2 N2 C6 . . 119.2(6) ?
C3 N3 C4 . . 120.1(6) ?
C3 N3 C7 . . 118.8(6) ?
C4 N3 C7 . . 121.0(6) ?
C5 N4 C4 . . 98.7(6) ?
Cu1 O3 H3A . . 109.4 ?
Cu1 O3 H3B . . 132.7 ?
H3A O3 H3B . . 112.4 ?
H4A O4 H4B . . 118.2 ?
C4 C1 C2 . . 128.2(7) ?
C4 C1 N1 . . 104.3(7) ?
C2 C1 N1 . . 127.5(7) ?
O1 C2 C1 . . 131.0(7) ?
O1 C2 N2 . . 118.4(7) ?
C1 C2 N2 . . 110.6(7) ?
O2 C3 N3 . . 123.4(6) ?
O2 C3 N2 . . 120.1(7) ?
N3 C3 N2 . . 116.5(6) ?
C1 C4 N4 . . 116.5(7) ?
C1 C4 N3 . . 119.0(7) ?
N4 C4 N3 . . 124.4(7) ?
N1 C5 N4 . . 116.4(7) ?
N1 C5 Cl1 . . 122.0(6) ?
N4 C5 Cl1 . . 121.6(6) ?
N2 C6 H6A . . 109.5 ?
N2 C6 H6B . . 109.5 ?
H6A C6 H6B . . 109.5 ?
N2 C6 H6C . . 109.5 ?
H6A C6 H6C . . 109.5 ?
H6B C6 H6C . . 109.5 ?
N3 C7 H7A . . 109.5 ?
N3 C7 H7B . . 109.5 ?
H7A C7 H7B . . 109.5 ?
N3 C7 H7C . . 109.5 ?
H7A C7 H7C . . 109.5 ?
H7B C7 H7C . . 109.5 ?

loop_
_geom_bond_atom_site_label_1
_geom_bond_atom_site_label_2
_geom_bond_site_symmetry_2
_geom_bond_distance
_geom_bond_publ_flag
Cu1 O3 2_657 1.934(5) y
Cu1 O3 . 1.934(5) y
Cu1 N1 . 1.986(6) y
Cu1 N1 2_657 1.986(6) y
N1 C5 . 1.329(8) ?
N1 C1 . 1.401(8) ?
N2 C3 . 1.407(8) ?
N2 C2 . 1.442(8) ?
N2 C6 . 1.472(8) ?
N3 C3 . 1.369(8) ?
N3 C4 . 1.402(8) ?
N3 C7 . 1.479(7) ?
N4 C5 . 1.361(8) ?
N4 C4 . 1.347(9) ?
O1 C2 . 1.234(8) ?
O2 C3 . 1.244(7) ?
O3 H3A . 0.8200 ?
O3 H3B . 0.8388 ?
O4 H4A . 0.8242 ?
O4 H4B . 0.8243 ?
Cl1 C5 . 1.711(7) ?
C1 C4 . 1.333(9) ?
C1 C2 . 1.351(9) ?
C6 H6A . 0.9600 ?
C6 H6B . 0.9600 ?
C6 H6C . 0.9600 ?
C7 H7A . 0.9600 ?
C7 H7B . 0.9600 ?
C7 H7C . 0.9600 ?

loop_
_geom_hbond_atom_site_label_D
_geom_hbond_atom_site_label_H
_geom_hbond_atom_site_label_A
_geom_hbond_site_symmetry_A
_geom_hbond_distance_DH
_geom_hbond_distance_HA
_geom_hbond_distance_DA
_geom_hbond_angle_DHA
_geom_hbond_publ_flag
O3 H3A O2 2_666 0.8200 1.9769 2.729(7) 154 y
O3 H3B O4 1_556 0.8388 1.8135 2.612(8) 159 y
O4 H4A O1 1_654 0.8242 2.0700 2.897(9) 176 y
O4 H4B N4 . 0.8243 2.0294 2.839(8) 170 y
